data_7010150
loop_
_publ_author_name
'Lu, Norman'
'Norman, Nicholas C.'
'Orpen, A. Guy'
'Quayle, Michael J.'
'Timms, Peter L.'
'Whittell, George R.'

_publ_section_title
;
 Transition metal complexes incorporating the BF2 ligand formed by
 oxidative addition of the B--B bond in B2F4
;
_journal_issue 22
_journal_name_full 'Journal of the Chemical Society, Dalton Transactions'
_journal_page_first 4032
_journal_paper_doi 10.1039/b006535h
_journal_year 2000
_chemical_formula_sum 'C6.86 H20.57 B0.57 Co0.57 F2.29 P2.29'
_chemical_formula_weight 257.16
_chemical_name_systematic
;
 ?
;
_space_group_IT_number 198
_symmetry_cell_setting cubic
_symmetry_space_group_name_Hall 'P 2ac 2ab 3'
_symmetry_space_group_name_H-M 'P 21 3'
_atom_sites_solution_hydrogens geom
_atom_sites_solution_primary direct
_atom_sites_solution_secondary difmap
_audit_creation_method SHELXL-97
_cell_angle_alpha 90.00
_cell_angle_beta 90.00
_cell_angle_gamma 90.00
_cell_formula_units_Z 7
_cell_length_a 13.2859(6)
_cell_length_b 13.2859(6)
_cell_length_c 13.2859(6)
_cell_measurement_reflns_used 87
_cell_measurement_temperature 293(2)
_cell_measurement_theta_max 50
_cell_measurement_theta_min 5
_cell_volume 2345.16(18)
_computing_cell_refinement 'SAINT (Siemens, 1995b)'
_computing_data_collection 'SMART (Siemens, 1995b)'
_computing_data_reduction 'SAINT (Siemens, 1995b)'
_computing_molecular_graphics 'SHELXTL (Siemens, 1995a)'
_computing_publication_material 'SHELXTL (Siemens, 1995a)'
_computing_structure_refinement 'SHELXTL (Siemens, 1995a)'
_computing_structure_solution 'SHELXTL (Siemens, 1995a)'
_diffrn_ambient_temperature 293(2)
_diffrn_measured_fraction_theta_full 1.000
_diffrn_measured_fraction_theta_max 1.000
_diffrn_measurement_device 'Siemens SMART Area Detector'
_diffrn_measurement_method '\w rotation with narrow frame'
_diffrn_radiation_monochromator graphite
_diffrn_radiation_source 'fine-focus sealed tube'
_diffrn_radiation_type MoK\a
_diffrn_radiation_wavelength 0.71073
_diffrn_reflns_av_R_equivalents 0.0459
_diffrn_reflns_av_sigmaI/netI 0.0269
_diffrn_reflns_limit_h_max 17
_diffrn_reflns_limit_h_min -17
_diffrn_reflns_limit_k_max 15
_diffrn_reflns_limit_k_min -17
_diffrn_reflns_limit_l_max 10
_diffrn_reflns_limit_l_min -17
_diffrn_reflns_number 15447
_diffrn_reflns_theta_full 27.50
_diffrn_reflns_theta_max 27.50
_diffrn_reflns_theta_min 2.17
_exptl_absorpt_coefficient_mu 1.027
_exptl_absorpt_correction_T_max 0.862
_exptl_absorpt_correction_T_min 0.772
_exptl_absorpt_correction_type 'SADABS (Sheldrick, 1996)'
_exptl_crystal_density_diffrn 1.275
_exptl_crystal_density_method 'not measured'
_exptl_crystal_F_000 944
_refine_diff_density_max 0.234
_refine_diff_density_min -0.161
_refine_diff_density_rms 0.036
_refine_ls_abs_structure_details 'Flack H D (1983), Acta Cryst. A39, 876-881'
_refine_ls_abs_structure_Flack -0.01(2)
_refine_ls_extinction_method none
_refine_ls_goodness_of_fit_ref 0.971
_refine_ls_hydrogen_treatment mixed
_refine_ls_matrix_type full
_refine_ls_number_parameters 84
_refine_ls_number_reflns 1814
_refine_ls_number_restraints 0
_refine_ls_restrained_S_all 0.971
_refine_ls_R_factor_all 0.0443
_refine_ls_R_factor_gt 0.0311
_refine_ls_shift/su_max 0.000
_refine_ls_shift/su_mean 0.000
_refine_ls_structure_factor_coef Fsqd
_refine_ls_weighting_details 'calc w=1/[\s^2^(Fo^2^)+(0.0444P)^2^+0.0000P] whereP=(Max(Fo^2^,0)+2Fc^2^)/3'
_refine_ls_weighting_scheme calc
_refine_ls_wR_factor_gt 0.0685
_refine_ls_wR_factor_ref 0.0728
_reflns_number_gt 1459
_reflns_number_total 1814
_reflns_threshold_expression >2sigma(I)
_cod_data_source_file b006535h.txt
_cod_data_source_block '[Co(PMe3)4][BF4]'
_cod_original_sg_symbol_H-M P2(1)3
_cod_database_code 7010150

loop_
_symmetry_equiv_pos_as_xyz
'x, y, z'
'-x+1/2, -y, z+1/2'
'-x, y+1/2, -z+1/2'
'x+1/2, -y+1/2, -z'
'z, x, y'
'z+1/2, -x+1/2, -y'
'-z+1/2, -x, y+1/2'
'-z, x+1/2, -y+1/2'
'y, z, x'
'-y, z+1/2, -x+1/2'
'y+1/2, -z+1/2, -x'
'-y+1/2, -z, x+1/2'

loop_
_atom_site_label
_atom_site_type_symbol
_atom_site_fract_x
_atom_site_fract_y
_atom_site_fract_z
_atom_site_U_iso_or_equiv
_atom_site_adp_type
_atom_site_occupancy
_atom_site_symmetry_multiplicity
_atom_site_calc_flag
_atom_site_refinement_flags
_atom_site_disorder_assembly
_atom_site_disorder_group
Co1 Co 0.20846(2) 0.20846(2) 0.20846(2) 0.04590(15) Uani 1 3 d S . .
P1 P 0.27485(5) 0.05759(5) 0.17676(5) 0.05242(18) Uani 1 1 d . . .
C3 C 0.2127(3) -0.0257(2) 0.0859(2) 0.0735(8) Uani 1 1 d . . .
H3A H 0.1436 -0.0349 0.1049 0.110 Uiso 1 1 calc R . .
H3B H 0.2462 -0.0897 0.0851 0.110 Uiso 1 1 calc R . .
H3C H 0.2158 0.0039 0.0200 0.110 Uiso 1 1 calc R . .
C2 C 0.2896(4) -0.0280(3) 0.2831(2) 0.1159(16) Uani 1 1 d . . .
H2A H 0.2258 -0.0371 0.3158 0.174 Uiso 1 1 calc R . .
H2B H 0.3370 -0.0002 0.3301 0.174 Uiso 1 1 calc R . .
H2C H 0.3138 -0.0919 0.2595 0.174 Uiso 1 1 calc R . .
C1 C 0.4016(2) 0.0574(3) 0.1251(3) 0.0841(10) Uani 1 1 d . . .
H1A H 0.4468 0.0887 0.1720 0.126 Uiso 1 1 calc R . .
H1B H 0.4023 0.0942 0.0629 0.126 Uiso 1 1 calc R . .
H1C H 0.4226 -0.0106 0.1130 0.126 Uiso 1 1 calc R . .
P2 P 0.30562(5) 0.30562(5) 0.30562(5) 0.0631(3) Uani 1 3 d S . .
C4 C 0.4195(3) 0.3541(4) 0.2481(4) 0.1181(16) Uani 1 1 d . . .
H4A H 0.4022 0.3952 0.1913 0.177 Uiso 1 1 calc R . .
H4B H 0.4609 0.2990 0.2264 0.177 Uiso 1 1 calc R . .
H4C H 0.4558 0.3939 0.2964 0.177 Uiso 1 1 calc R . .
B1 B 0.3428(3) -0.3428(3) 0.1572(3) 0.0754(17) Uani 1 3 d S . .
F1 F 0.3818(6) -0.3456(5) 0.2475(4) 0.152(3) Uani 0.726(14) 1 d P A 1
F2 F 0.4013(3) -0.4013(3) 0.0987(3) 0.195(6) Uani 0.726(14) 3 d SP A 1
F2' F 0.2806(8) -0.2806(8) 0.2194(8) 0.207(16) Uani 0.274(14) 3 d SP A 2
F3 F 0.2851(17) -0.4121(12) 0.1277(12) 0.209(13) Uani 0.274(14) 1 d P A 2

loop_
_atom_site_aniso_label
_atom_site_aniso_U_11
_atom_site_aniso_U_22
_atom_site_aniso_U_33
_atom_site_aniso_U_23
_atom_site_aniso_U_13
_atom_site_aniso_U_12
Co1 0.04590(15) 0.04590(15) 0.04590(15) -0.00351(13) -0.00351(13) -0.00351(13)
P1 0.0589(4) 0.0568(4) 0.0416(3) 0.0069(3) 0.0019(3) 0.0113(3)
C3 0.0775(19) 0.0578(16) 0.0850(19) -0.0135(14) -0.0011(17) 0.0091(16)
C2 0.209(5) 0.084(2) 0.0549(16) 0.0200(17) 0.016(3) 0.066(3)
C1 0.0551(17) 0.093(2) 0.104(3) -0.0097(19) 0.0039(18) 0.0175(17)
P2 0.0631(3) 0.0631(3) 0.0631(3) -0.0106(3) -0.0106(3) -0.0106(3)
C4 0.084(3) 0.126(3) 0.144(4) -0.022(3) 0.006(2) -0.057(2)
B1 0.0754(17) 0.0754(17) 0.0754(17) 0.002(2) -0.002(2) -0.002(2)
F1 0.214(8) 0.167(5) 0.075(3) -0.010(3) -0.054(3) -0.024(5)
F2 0.195(6) 0.195(6) 0.195(6) -0.065(4) 0.065(4) 0.065(4)
F2' 0.207(16) 0.207(16) 0.207(16) -0.074(9) 0.074(9) 0.074(9)
F3 0.40(3) 0.107(10) 0.122(10) 0.020(7) -0.149(15) -0.127(15)

loop_
_atom_type_symbol
_atom_type_description
_atom_type_scat_dispersion_real
_atom_type_scat_dispersion_imag
_atom_type_scat_source
C C 0.0033 0.0016 'International Tables Vol C Tables 4.2.6.8 and 6.1.1.4'
H H 0.0000 0.0000 'International Tables Vol C Tables 4.2.6.8 and 6.1.1.4'
F F 0.0171 0.0103 'International Tables Vol C Tables 4.2.6.8 and 6.1.1.4'
P P 0.1023 0.0942 'International Tables Vol C Tables 4.2.6.8 and 6.1.1.4'
Co Co 0.3494 0.9721 'International Tables Vol C Tables 4.2.6.8 and 6.1.1.4'
B B 0.0013 0.0007 'International Tables Vol C Tables 4.2.6.8 and 6.1.1.4'

loop_
_geom_angle_atom_site_label_1
_geom_angle_atom_site_label_2
_geom_angle_atom_site_label_3
_geom_angle
_geom_angle_site_symmetry_1
_geom_angle_site_symmetry_3
_geom_angle_publ_flag
P1 Co1 P1 105.09(2) . 5 ?
P1 Co1 P1 105.09(2) . 9 ?
P1 Co1 P1 105.09(2) 5 9 ?
P1 Co1 P2 113.56(2) . . ?
P1 Co1 P2 113.56(2) 5 . ?
P1 Co1 P2 113.56(2) 9 . ?
C1 P1 C2 101.1(2) . . ?
C1 P1 C3 99.64(16) . . ?
C2 P1 C3 100.49(18) . . ?
C1 P1 Co1 116.01(12) . . ?
C2 P1 Co1 117.17(11) . . ?
C3 P1 Co1 119.26(10) . . ?
C4 P2 C4 101.79(17) 5 9 ?
C4 P2 C4 101.79(17) 5 . ?
C4 P2 C4 101.79(17) 9 . ?
C4 P2 Co1 116.36(14) 5 . ?
C4 P2 Co1 116.36(14) 9 . ?
C4 P2 Co1 116.36(14) . . ?
F3 B1 F3 113.9(10) 7 10_545 ?
F3 B1 F3 113.9(10) 7 . ?
F3 B1 F3 113.9(10) 10_545 . ?
F3 B1 F1 31.1(12) 7 10_545 ?
F3 B1 F1 120.4(10) 10_545 10_545 ?
F3 B1 F1 124.4(10) . 10_545 ?
F3 B1 F1 120.4(10) 7 7 ?
F3 B1 F1 124.4(10) 10_545 7 ?
F3 B1 F1 31.1(12) . 7 ?
F1 B1 F1 112.3(4) 10_545 7 ?
F3 B1 F1 124.4(10) 7 . ?
F3 B1 F1 31.1(12) 10_545 . ?
F3 B1 F1 120.4(10) . . ?
F1 B1 F1 112.3(4) 10_545 . ?
F1 B1 F1 112.3(4) 7 . ?
F3 B1 F2 75.5(12) 7 . ?
F3 B1 F2 75.5(12) 10_545 . ?
F3 B1 F2 75.5(12) . . ?
F1 B1 F2 106.5(5) 10_545 . ?
F1 B1 F2 106.5(5) 7 . ?
F1 B1 F2 106.5(5) . . ?
F3 B1 F2' 104.5(12) 7 . ?
F3 B1 F2' 104.5(12) 10_545 . ?
F3 B1 F2' 104.5(12) . . ?
F1 B1 F2' 73.5(5) 10_545 . ?
F1 B1 F2' 73.5(5) 7 . ?
F1 B1 F2' 73.5(5) . . ?
F2 B1 F2' 180.0(14) . . ?

loop_
_geom_bond_atom_site_label_1
_geom_bond_atom_site_label_2
_geom_bond_distance
_geom_bond_site_symmetry_2
_geom_bond_publ_flag
Co1 P1 2.2300(7) . ?
Co1 P1 2.2300(7) 5 ?
Co1 P1 2.2301(7) 9 ?
Co1 P2 2.2357(13) . ?
P1 C1 1.819(3) . ?
P1 C2 1.825(3) . ?
P1 C3 1.834(3) . ?
P2 C4 1.814(4) 5 ?
P2 C4 1.814(4) 9 ?
P2 C4 1.814(4) . ?
B1 F3 1.260(12) 7 ?
B1 F3 1.260(12) 10_545 ?
B1 F3 1.260(12) . ?
B1 F1 1.308(5) 10_545 ?
B1 F1 1.308(5) 7 ?
B1 F1 1.308(5) . ?
B1 F2 1.347(11) . ?
B1 F2' 1.431(19) . ?
